data_1519054
loop_
_publ_author_name
'Xiqu Wang'
'Lumei Liu'
'Kent Ross'
'Allan J. Jacobson'

_publ_section_title
;
 Synthesis and crystal structures of yttrium sulfates Y(OH)(SO4), Y(SO4)F,
 YNi(OH)3(SO4)-II and Y2Cu(OH)3(SO4)2F.H2O
;
_journal_name_full 'Solid State Sciences'
_journal_page_first 109
_journal_page_last 118
_journal_volume 2
_journal_year 1998
_chemical_formula_sum 'F O4 S Y'
_chemical_formula_weight 203.97
_space_group_IT_number 62
_symmetry_cell_setting orthorhombic
_symmetry_Int_Tables_number 62
_symmetry_space_group_name_Hall '-P 2ac 2n'
_symmetry_space_group_name_H-M 'P n m a'
_cell_angle_alpha 90
_cell_angle_beta 90
_cell_angle_gamma 90
_cell_formula_units_Z 4
_cell_length_a 8.3128(9)
_cell_length_b 6.9255(7)
_cell_length_c 6.3905(7)
_cell_volume 367.90(7)
_diffrn_ambient_temperature 293
_diffrn_radiation_probe x-ray
_diffrn_radiation_type MoK\a
_diffrn_radiation_wavelength 0.71073
_exptl_absorpt_coefficient_mu 16.32
_exptl_crystal_density_diffrn 3.682
_refine_ls_number_parameters 41
_refine_ls_number_reflns 477
_refine_ls_R_factor_gt 0.0370
_refine_ls_wR_factor_gt 0.0894
_cod_data_source_file SSS-2000-2-109-118-2.cif
_cod_data_source_block Y(SO4)F
_cod_database_code 1519054

loop_
_symmetry_equiv_pos_site_id
_symmetry_equiv_pos_as_xyz
1 x,y,z
2 1/2-x,-y,1/2+z
3 1/2+x,1/2-y,1/2-z
4 -x,1/2+y,-z
5 -x,-y,-z
6 1/2+x,y,1/2-z
7 1/2-x,1/2+y,1/2+z
8 x,1/2-y,z

loop_
_atom_site_label
_atom_site_type_symbol
_atom_site_thermal_displace_type
_atom_site_fract_x
_atom_site_fract_y
_atom_site_fract_z
_atom_site_occupancy
_atom_site_U_iso_or_equiv
_atom_site_calc_flag
_atom_site_refinement_flags
_atom_site_disorder_assembly
_atom_site_disorder_group
Y Y Uiso 0.94550(10) 0.25000 0.15190(10) 1.000 0.0070(10) . . . .
S S Uiso 0.0926(2) 0.25000 -0.3138(2) 1.000 0.0070(10) . . . .
F F Uiso 0.2057(4) 0.25000 0.1996(6) 1.000 0.0180(10) . . . .
O1 O Uiso 0.9388(4) 0.5816(5) 0.1734(4) 1.000 0.0140(10) . . . .
O2 O Uiso 0.7590(5) 0.25000 -0.1177(6) 1.000 0.0150(10) . . . .
O3 O Uiso 0.9798(5) 0.25000 0.5130(6) 1.000 0.0150(10) . . . .

loop_
_geom_angle_atom_site_label_1
_geom_angle_atom_site_label_2
_geom_angle_atom_site_label_3
_geom_angle
_geom_angle_site_symmetry_1
_geom_angle_site_symmetry_2
_geom_angle_site_symmetry_3
_geom_angle_publ_flag
O1 Y O2 91.62(8) . . . yes
O1 Y O3 86.77(7) . . . yes
S Y O1 93.69(7) 1_655 . . yes
F Y O1 90.90(9) 1_655 . . yes
F Y O1 87.28(8) 3_555 . . yes
O1 Y O1 120.67(10) . . 4_745 yes
O1 Y O1 66.71(10) . . 5_765 yes
O1 Y O1 172.61(10) . . 8_555 yes
O2 Y O3 145.06(15) . . . yes
S Y O2 64.32(10) 1_655 . . yes
F Y O2 140.00(14) 1_655 . . yes
F Y O2 73.48(14) 3_555 . . yes
O1 Y O2 69.46(11) 4_745 . . yes
O1 Y O2 69.46(11) 5_765 . . yes
O1 Y O2 91.62(8) 8_555 . . yes
S Y O3 150.62(11) 1_655 . . yes
F Y O3 74.93(15) 1_655 . . yes
F Y O3 71.59(14) 3_555 . . yes
O1 Y O3 139.18(10) 4_745 . . yes
O1 Y O3 139.18(10) 5_765 . . yes
O1 Y O3 86.77(7) 8_555 . . yes
S Y F 75.69(11) 1_655 . 1_655 yes
S Y F 137.79(11) 1_655 . 3_555 yes
S Y O1 27.09(7) 1_655 . 4_745 yes
S Y O1 27.09(7) 1_655 . 5_765 yes
S Y O1 93.69(7) 1_655 . 8_555 yes
F Y F 146.52(14) 1_655 . 3_555 yes
F Y O1 75.07(12) 1_655 . 4_745 yes
F Y O1 75.07(12) 1_655 . 5_765 yes
F Y O1 90.90(9) 1_655 . 8_555 yes
F Y O1 133.28(11) 3_555 . 4_745 yes
F Y O1 133.28(11) 3_555 . 5_765 yes
F Y O1 87.28(8) 3_555 . 8_555 yes
O1 Y O1 53.97(11) 4_745 . 5_765 yes
O1 Y O1 66.71(10) 4_745 . 8_555 yes
O1 Y O1 120.67(10) 5_765 . 8_555 yes
O2 S O3 112.7(2) 3_454 . 1_454 yes
O1 S O3 110.19(17) 4_645 . 1_454 yes
O1 S O3 110.19(17) 5_665 . 1_454 yes
O1 S O2 110.35(17) 4_645 . 3_454 yes
O1 S O2 110.35(17) 5_665 . 3_454 yes
O1 S O1 102.60(18) 4_645 . 5_665 yes
Y F Y 162.6(2) 1_455 . 3_455 yes
Y O1 S 144.97(17) . . 4_655 yes
Y O1 Y 113.29(12) . . 4_755 yes
Y O1 S 101.35(17) 4_755 . 4_655 yes
Y O2 S 149.5(2) . . 3_554 yes
Y O3 S 146.8(3) . . 1_656 yes

loop_
_geom_bond_atom_site_label_1
_geom_bond_atom_site_label_2
_geom_bond_distance
_geom_bond_site_symmetry_1
_geom_bond_site_symmetry_2
_geom_bond_publ_flag
Y O1 2.301(3) . . yes
Y O2 2.318(4) . . yes
Y O3 2.325(4) . . yes
Y S 3.2175(15) . 1_655 yes
Y F 2.184(3) . 1_655 yes
Y F 2.208(4) . 3_555 yes
Y O1 2.570(3) . 4_745 yes
Y O1 2.570(3) . 5_765 yes
Y O1 2.301(3) . 8_555 yes
S O3 1.451(4) . 1_454 yes
S O2 1.451(4) . 3_454 yes
S O1 1.494(3) . 4_645 yes
S O1 1.494(3) . 5_665 yes
